data_2205514
loop_
_publ_author_name
'Arulsamy, Navamoney'
'Bohle, D. Scott'

_publ_section_title
;
 Dipotassium ethane-1,1-diylbis(diazeniumdiolate) monohydrate
;
_journal_issue 4
_journal_name_full 'Acta Crystallographica Section E'
_journal_page_first m764
_journal_page_last m766
_journal_paper_doi 10.1107/S1600536805008822
_journal_volume 61
_journal_year 2005
_chemical_formula_iupac '2K +, C2 H4 N4 O4 -, H2 O'
_chemical_formula_moiety '2K +, C2 H4 N4 O4 -, H2 O'
_chemical_formula_sum 'C2 H6 K2 N4 O5'
_chemical_formula_weight 244.31
_chemical_name_systematic
;
 Potassium ethane-1,1-bis(diazeniumdiolate) monohydrate
;
_space_group_IT_number 148
_symmetry_cell_setting rhombohedral
_symmetry_space_group_name_Hall '-P 3*'
_symmetry_space_group_name_H-M 'R -3 :R'
_atom_sites_solution_hydrogens geom
_atom_sites_solution_primary direct
_atom_sites_solution_secondary difmap
_cell_angle_alpha 116.402(7)
_cell_angle_beta 116.402(7)
_cell_angle_gamma 116.402(7)
_cell_formula_units_Z 6
_cell_length_a 14.2510(12)
_cell_length_b 14.2510(12)
_cell_length_c 14.2510(12)
_cell_measurement_reflns_used 73
_cell_measurement_temperature 298(2)
_cell_measurement_theta_max 12.52
_cell_measurement_theta_min 4.59
_cell_volume 1391.0(8)
_computing_cell_refinement XSCANS
_computing_data_collection 'XSCANS (Bruker, 1996)'
_computing_data_reduction 'SHELXTL (Bruker, 1996)'
_computing_molecular_graphics SHELXTL
_computing_publication_material SHELXTL
_computing_structure_refinement 'SHELXL97 (Sheldrick, 1997)'
_computing_structure_solution 'SHELXS97 (Sheldrick, 1997'
_diffrn_ambient_temperature 298(2)
_diffrn_measured_fraction_theta_full 0.974
_diffrn_measured_fraction_theta_max 0.974
_diffrn_measurement_device_type 'Bruker P4'
_diffrn_measurement_method '\w scans'
_diffrn_radiation_monochromator graphite
_diffrn_radiation_source 'fine-focus sealed tube'
_diffrn_radiation_type MoK\a
_diffrn_radiation_wavelength 0.71073
_diffrn_reflns_av_R_equivalents 0.0256
_diffrn_reflns_av_sigmaI/netI 0.0366
_diffrn_reflns_limit_h_max 20
_diffrn_reflns_limit_h_min -10
_diffrn_reflns_limit_k_max 4
_diffrn_reflns_limit_k_min -19
_diffrn_reflns_limit_l_max 20
_diffrn_reflns_limit_l_min -10
_diffrn_reflns_number 3377
_diffrn_reflns_theta_full 29.98
_diffrn_reflns_theta_max 29.98
_diffrn_reflns_theta_min 2.66
_diffrn_standards_decay_% 1
_diffrn_standards_interval_count 97
_diffrn_standards_number 3
_exptl_absorpt_coefficient_mu 1.021
_exptl_absorpt_correction_T_max 0.721
_exptl_absorpt_correction_T_min 0.667
_exptl_absorpt_correction_type '\y scan'
_exptl_absorpt_process_details '(SHELXS97; Sheldrick, 1997)'
_exptl_crystal_colour colorless
_exptl_crystal_density_diffrn 1.750
_exptl_crystal_density_method 'not measured'
_exptl_crystal_description block
_exptl_crystal_F_000 744
_exptl_crystal_size_max 0.42
_exptl_crystal_size_mid 0.36
_exptl_crystal_size_min 0.32
_refine_diff_density_max 0.370
_refine_diff_density_min -0.312
_refine_ls_extinction_method none
_refine_ls_goodness_of_fit_ref 1.027
_refine_ls_hydrogen_treatment mixed
_refine_ls_matrix_type full
_refine_ls_number_parameters 130
_refine_ls_number_reflns 2631
_refine_ls_number_restraints 0
_refine_ls_restrained_S_all 1.027
_refine_ls_R_factor_all 0.0472
_refine_ls_R_factor_gt 0.0329
_refine_ls_shift/su_max 0.002
_refine_ls_shift/su_mean 0.000
_refine_ls_structure_factor_coef Fsqd
_refine_ls_weighting_details 'calc w=1/[\s^2^(Fo^2^)+(0.0342P)^2^+0.3737P] where P=(Fo^2^+2Fc^2^)/3'
_refine_ls_weighting_scheme calc
_refine_ls_wR_factor_gt 0.0772
_refine_ls_wR_factor_ref 0.0838
_reflns_number_gt 2106
_reflns_number_total 2631
_reflns_threshold_expression I>2\s(I)
_cod_data_source_file hk6000.cif
_cod_data_source_block I
_cod_depositor_comments
;
The following automatic conversions were performed:
'_symmetry_cell_setting' value 'Rhombohedral' changed to 'rhombohedral'
according to '/home/saulius/struct/CIF-dictionaries/cif_core.dic'
dictionary named 'cif_core.dic' version 2.4.1 from 2010-06-29.

Automatic conversion script
Id: cif_fix_enum 1527 2010-12-29 10:47:43Z saulius 

The following automatic conversions were performed:

'_symmetry_cell_setting' value 'Rhombohedral' changed to
'rhombohedral' according to
/home/saulius/struct/CIF-dictionaries/cif_core.dic dictionary named
'cif_core.dic' version 2.4.1 from 2010-06-29.

Automatic conversion script
Id: cif_fix_values 1715 2011-07-08 13:25:40Z adriana 
;
_cod_original_cell_volume 1390.9(8)
_cod_original_sg_symbol_H-M R-3
_cod_database_code 2205514
_cod_database_fobs_code 2205514

loop_
_symmetry_equiv_pos_as_xyz
'x, y, z'
'z, x, y'
'y, z, x'
'-x, -y, -z'
'-z, -x, -y'
'-y, -z, -x'

loop_
_atom_site_label
_atom_site_fract_x
_atom_site_fract_y
_atom_site_fract_z
_atom_site_U_iso_or_equiv
_atom_site_adp_type
_atom_site_calc_flag
_atom_site_refinement_flags
_atom_site_occupancy
_atom_site_type_symbol
K1 0.90238(5) 0.30342(5) 0.69897(5) 0.03230(10) Uani d . 1 K
K2 0.58697(5) 0.20833(6) 0.68414(5) 0.04354(12) Uani d . 1 K
O1 0.61100(18) 0.1977(2) 0.49229(17) 0.0589(5) Uani d . 1 O
N1 0.47586(17) 0.06177(18) 0.32332(18) 0.0298(3) Uani d . 1 N
N2 0.46426(19) -0.03067(18) 0.22672(19) 0.0336(3) Uani d . 1 N
O2 0.60514(18) 0.02657(18) 0.31424(19) 0.0426(3) Uani d . 1 O
O3 0.24404(19) -0.15571(18) 0.26357(19) 0.0427(3) Uani d . 1 O
N3 0.26492(18) -0.04584(18) 0.28590(19) 0.0312(3) Uani d . 1 N
N4 0.2527(2) 0.0304(2) 0.3604(2) 0.0382(3) Uani d . 1 N
O4 0.21527(18) -0.01325(18) 0.41182(18) 0.0427(3) Uani d . 1 O
C1 0.3179(2) 0.0001(3) 0.2304(2) 0.0349(4) Uani d . 1 C
H1 0.227(3) -0.110(3) 0.102(3) 0.044(6) Uiso d . 1 H
C2 0.3512(4) 0.1357(4) 0.2684(4) 0.0658(7) Uani d . 1 C
H2A 0.3849 0.1587 0.2288 0.099 Uiso calc R 1 H
H2B 0.4433 0.2417 0.3920 0.099 Uiso calc R 1 H
H2C 0.2466 0.0930 0.2085 0.099 Uiso calc R 1 H
O1W 0.9071(2) 0.5121(2) 0.8896(2) 0.0536(4) Uani d . 1 O
H1A 0.925(4) 0.533(4) 0.848(4) 0.072(8) Uiso d . 1 H
H1B 1.001(5) 0.601(5) 0.994(5) 0.085(11) Uiso d . 1 H

loop_
_atom_site_aniso_label
_atom_site_aniso_U_11
_atom_site_aniso_U_22
_atom_site_aniso_U_33
_atom_site_aniso_U_12
_atom_site_aniso_U_13
_atom_site_aniso_U_23
K1 0.03165(18) 0.03532(18) 0.03501(18) 0.02650(16) 0.02813(16) 0.02866(17)
K2 0.0382(2) 0.0434(2) 0.0371(2) 0.0315(2) 0.03081(19) 0.02889(19)
O1 0.0324(7) 0.0507(9) 0.0267(6) 0.0293(7) 0.0196(6) 0.0174(7)
N1 0.0263(6) 0.0295(6) 0.0278(6) 0.0217(6) 0.0217(6) 0.0217(6)
N2 0.0366(7) 0.0320(7) 0.0357(7) 0.0277(7) 0.0304(7) 0.0265(7)
O2 0.0432(7) 0.0456(7) 0.0591(8) 0.0390(7) 0.0433(7) 0.0426(7)
O3 0.0598(8) 0.0479(7) 0.0618(9) 0.0468(7) 0.0547(8) 0.0476(7)
N3 0.0304(7) 0.0342(7) 0.0340(7) 0.0266(6) 0.0268(6) 0.0273(6)
N4 0.0397(8) 0.0412(8) 0.0449(8) 0.0339(7) 0.0361(8) 0.0343(8)
O4 0.0476(7) 0.0464(7) 0.0481(7) 0.0380(7) 0.0428(7) 0.0376(7)
C1 0.0364(8) 0.0466(10) 0.0399(9) 0.0351(8) 0.0326(8) 0.0366(9)
C2 0.098(2) 0.099(2) 0.116(2) 0.0911(19) 0.097(2) 0.100(2)
O1W 0.0523(9) 0.0429(8) 0.0416(8) 0.0311(8) 0.0385(8) 0.0322(8)

loop_
_atom_type_symbol
_atom_type_description
_atom_type_scat_dispersion_real
_atom_type_scat_dispersion_imag
_atom_type_scat_source
C C 0.0033 0.0016 'International Tables Vol C Tables 4.2.6.8 and 6.1.1.4'
H H 0.0000 0.0000 'International Tables Vol C Tables 4.2.6.8 and 6.1.1.4'
N N 0.0061 0.0033 'International Tables Vol C Tables 4.2.6.8 and 6.1.1.4'
O O 0.0106 0.0060 'International Tables Vol C Tables 4.2.6.8 and 6.1.1.4'
K K 0.2009 0.2494 'International Tables Vol C Tables 4.2.6.8 and 6.1.1.4'

loop_
_geom_angle_atom_site_label_1
_geom_angle_atom_site_label_2
_geom_angle_atom_site_label_3
_geom_angle_site_symmetry_1
_geom_angle_site_symmetry_3
_geom_angle
_geom_angle_publ_flag
O2 K1 O3 3_655 4_656 146.27(4) ?
O2 K1 O1 3_655 . 114.12(5) ?
O3 K1 O1 4_656 . 83.60(5) ?
O2 K1 O4 3_655 4_656 91.75(4) ?
O3 K1 O4 4_656 4_656 54.72(4) ?
O1 K1 O4 . 4_656 108.37(7) ?
O2 K1 N2 3_655 2_656 74.23(4) ?
O3 K1 N2 4_656 2_656 93.11(5) ?
O1 K1 N2 . 2_656 168.73(4) ?
O4 K1 N2 4_656 2_656 78.00(7) ?
O2 K1 O4 3_655 6_666 84.14(4) ?
O3 K1 O4 4_656 6_666 129.55(4) ?
O1 K1 O4 . 6_666 70.51(6) ?
O4 K1 O4 4_656 6_666 174.69(4) ?
N2 K1 O4 2_656 6_666 104.01(7) ?
O2 K1 O1W 3_655 . 139.33(5) ?
O3 K1 O1W 4_656 . 73.71(5) ?
O1 K1 O1W . . 64.13(6) ?
O4 K1 O1W 4_656 . 128.36(4) ?
N2 K1 O1W 2_656 . 104.61(6) ?
O4 K1 O1W 6_666 . 56.20(4) ?
O2 K1 O2 3_655 . 71.83(3) ?
O3 K1 O2 4_656 . 102.26(6) ?
O1 K1 O2 . . 52.51(5) ?
O4 K1 O2 4_656 . 80.24(6) ?
N2 K1 O2 2_656 . 138.72(5) ?
O4 K1 O2 6_666 . 95.24(6) ?
O1W K1 O2 . . 116.41(5) ?
O2 K1 O2 3_655 2_656 68.50(3) ?
O3 K1 O2 4_656 2_656 110.95(4) ?
O1 K1 O2 . 2_656 149.84(4) ?
O4 K1 O2 4_656 2_656 101.45(6) ?
N2 K1 O2 2_656 2_656 23.99(4) ?
O4 K1 O2 6_666 2_656 80.21(5) ?
O1W K1 O2 . 2_656 93.82(6) ?
O2 K1 O2 . 2_656 140.33(4) ?
O2 K1 K2 3_655 6_666 57.94(3) ?
O3 K1 K2 4_656 6_666 140.74(4) ?
O1 K1 K2 . 6_666 58.81(4) ?
O4 K1 K2 4_656 6_666 123.54(4) ?
N2 K1 K2 2_656 6_666 125.95(3) ?
O4 K1 K2 6_666 6_666 51.29(4) ?
O1W K1 K2 . 6_666 97.03(4) ?
O2 K1 K2 . 6_666 47.03(3) ?
O2 K1 K2 2_656 6_666 107.63(3) ?
O2 K1 K1 3_655 2_545 54.55(4) ?
O3 K1 K1 4_656 2_545 97.83(4) ?
O1 K1 K1 . 2_545 93.78(6) ?
O4 K1 K1 4_656 2_545 49.11(3) ?
N2 K1 K1 2_656 2_545 97.35(6) ?
O4 K1 K1 6_666 2_545 125.58(3) ?
O1W K1 K1 . 2_545 156.75(4) ?
O2 K1 K1 . 2_545 43.10(4) ?
O2 K1 K1 2_656 2_545 109.42(6) ?
K2 K1 K1 6_666 2_545 75.609(18) ?
O2 K1 K1 3_655 3_655 50.12(4) ?
O3 K1 K1 4_656 3_655 150.08(4) ?
O1 K1 K1 . 3_655 113.84(5) ?
O4 K1 K1 4_656 3_655 131.65(3) ?
N2 K1 K1 2_656 3_655 64.91(5) ?
O4 K1 K1 6_666 3_655 47.01(3) ?
O1W K1 K1 . 3_655 91.69(5) ?
O2 K1 K1 . 3_655 107.64(6) ?
O2 K1 K1 2_656 3_655 42.75(4) ?
K2 K1 K1 6_666 3_655 65.54(4) ?
K1 K1 K1 2_545 3_655 104.65(5) ?
O2 K1 H1A 3_655 . 123.7(6) ?
O3 K1 H1A 4_656 . 89.8(6) ?
O1 K1 H1A . . 60.5(6) ?
O4 K1 H1A 4_656 . 144.5(6) ?
N2 K1 H1A 2_656 . 108.9(6) ?
O4 K1 H1A 6_666 . 39.8(6) ?
O1W K1 H1A . . 16.7(6) ?
O2 K1 H1A . . 109.2(6) ?
O2 K1 H1A 2_656 . 92.3(6) ?
K2 K1 H1A 6_666 . 81.6(6) ?
K1 K1 H1A 2_545 . 152.2(6) ?
K1 K1 H1A 3_655 . 79.4(6) ?
O1W K2 O3 . 4_656 76.74(5) ?
O1W K2 O2 . 5_666 87.69(7) ?
O3 K2 O2 4_656 5_666 107.54(5) ?
O1W K2 O1 . . 66.37(6) ?
O3 K2 O1 4_656 . 81.64(4) ?
O2 K2 O1 5_666 . 150.15(5) ?
O1W K2 O4 . . 139.74(6) ?
O3 K2 O4 4_656 . 137.12(5) ?
O2 K2 O4 5_666 . 97.50(6) ?
O1 K2 O4 . . 93.68(4) ?
O1W K2 N4 . . 119.35(7) ?
O3 K2 N4 4_656 . 135.54(5) ?
O2 K2 N4 5_666 . 113.88(5) ?
O1 K2 N4 . . 70.61(4) ?
O4 K2 N4 . . 24.25(4) ?
O1W K2 N2 . 5_666 68.65(7) ?
O3 K2 N2 4_656 5_666 114.67(5) ?
O2 K2 N2 5_666 5_666 23.94(4) ?
O1 K2 N2 . 5_666 126.32(5) ?
O4 K2 N2 . 5_666 102.40(7) ?
N4 K2 N2 . 5_666 109.75(6) ?
O1W K2 N3 . . 116.88(7) ?
O3 K2 N3 4_656 . 112.41(4) ?
O2 K2 N3 5_666 . 136.67(4) ?
O1 K2 N3 . . 54.83(4) ?
O4 K2 N3 . . 40.46(4) ?
N4 K2 N3 . . 23.44(4) ?
N2 K2 N3 5_666 . 132.37(5) ?
O1W K2 O3 . . 129.12(6) ?
O3 K2 O3 4_656 . 94.30(4) ?
O2 K2 O3 5_666 . 141.23(4) ?
O1 K2 O3 . . 62.77(4) ?
O4 K2 O3 . . 47.84(5) ?
N4 K2 O3 . . 42.26(5) ?
N2 K2 O3 5_666 . 150.02(4) ?
N3 K2 O3 . . 23.41(4) ?
O1W K2 N2 . 4_656 122.84(5) ?
O3 K2 N2 4_656 4_656 65.35(4) ?
O2 K2 N2 5_666 4_656 66.62(4) ?
O1 K2 N2 . 4_656 139.70(5) ?
O4 K2 N2 . 4_656 95.33(4) ?
N4 K2 N2 . 4_656 117.71(5) ?
N2 K2 N2 5_666 4_656 89.70(5) ?
N3 K2 N2 . 4_656 116.46(5) ?
O3 K2 N2 . 4_656 95.99(4) ?
O1W K2 O2 . 4_656 142.13(5) ?
O3 K2 O2 4_656 4_656 86.10(4) ?
O2 K2 O2 5_666 4_656 65.49(5) ?
O1 K2 O2 . 4_656 144.35(5) ?
O4 K2 O2 . 4_656 73.19(4) ?
N4 K2 O2 . 4_656 96.56(5) ?
N2 K2 O2 5_666 4_656 89.19(5) ?
N3 K2 O2 . 4_656 100.82(6) ?
O3 K2 O2 . 4_656 85.10(5) ?
N2 K2 O2 4_656 4_656 22.81(3) ?
O1W K2 O1 . 5_666 94.18(5) ?
O3 K2 O1 4_656 5_666 155.00(5) ?
O2 K2 O1 5_666 5_666 48.18(4) ?
O1 K2 O1 . 5_666 116.39(7) ?
O4 K2 O1 . 5_666 62.60(5) ?
N4 K2 O1 . 5_666 69.22(5) ?
N2 K2 O1 5_666 5_666 41.09(4) ?
N3 K2 O1 . 5_666 92.51(4) ?
O3 K2 O1 . 5_666 109.14(4) ?
N2 K2 O1 4_656 5_666 102.56(4) ?
O2 K2 O1 4_656 5_666 87.34(4) ?
N1 O1 K1 . . 124.07(11) ?
N1 O1 K2 . . 120.88(11) ?
K1 O1 K2 . . 88.71(5) ?
N1 O1 K2 . 6_666 79.61(10) ?
K1 O1 K2 . 6_666 75.53(4) ?
K2 O1 K2 . 6_666 159.23(5) ?
N2 N1 O1 . . 125.46(14) y
N2 N1 C1 . . 115.81(15) y
O1 N1 C1 . . 118.67(14) y
N2 N1 K2 . 6_666 70.45(10) ?
O1 N1 K2 . 6_666 78.15(11) ?
C1 N1 K2 . 6_666 128.48(10) ?
N1 N2 O2 . . 113.61(15) y
N1 N2 K1 . 3_544 155.73(11) ?
O2 N2 K1 . 3_544 90.42(11) ?
N1 N2 K2 . 6_666 87.09(10) ?
O2 N2 K2 . 6_666 61.55(9) ?
K1 N2 K2 3_544 6_666 102.44(7) ?
N1 N2 K2 . 4_656 89.10(9) ?
O2 N2 K2 . 4_656 79.12(9) ?
K1 N2 K2 3_544 4_656 99.22(4) ?
K2 N2 K2 6_666 4_656 134.70(5) ?
N2 O2 K1 . 2_545 139.09(11) ?
N2 O2 K2 . 6_666 94.50(10) ?
K1 O2 K2 2_545 6_666 119.01(5) ?
N2 O2 K1 . . 122.92(11) ?
K1 O2 K1 2_545 . 86.79(4) ?
K2 O2 K1 6_666 . 81.95(6) ?
N2 O2 K1 . 3_544 65.59(10) ?
K1 O2 K1 2_545 3_544 82.70(4) ?
K2 O2 K1 6_666 3_544 104.55(6) ?
K1 O2 K1 . 3_544 169.37(5) ?
N2 O2 K2 . 4_656 78.07(9) ?
K1 O2 K2 2_545 4_656 78.76(4) ?
K2 O2 K2 6_666 4_656 155.83(5) ?
K1 O2 K2 . 4_656 83.00(6) ?
K1 O2 K2 3_544 4_656 93.37(5) ?
N3 O3 K1 . 4_656 122.32(9) ?
N3 O3 K2 . 4_656 138.25(10) ?
K1 O3 K2 4_656 4_656 93.90(4) ?
N3 O3 K2 . . 76.23(9) ?
K1 O3 K2 4_656 . 88.35(5) ?
K2 O3 K2 4_656 . 85.70(4) ?
N4 N3 O3 . . 124.88(14) y
N4 N3 C1 . . 119.06(14) y
O3 N3 C1 . . 115.93(13) y
N4 N3 K2 . . 75.18(10) ?
O3 N3 K2 . . 80.36(10) ?
C1 N3 K2 . . 113.47(10) ?
N3 N4 O4 . . 113.20(14) y
N3 N4 K2 . . 81.38(10) ?
O4 N4 K2 . . 73.04(10) ?
N4 O4 K1 . 4_656 122.08(10) ?
N4 O4 K1 . 5_666 148.22(12) ?
K1 O4 K1 4_656 5_666 83.88(5) ?
N4 O4 K2 . . 82.70(9) ?
K1 O4 K2 4_656 . 90.05(6) ?
K1 O4 K2 5_666 . 79.02(5) ?
N1 C1 N3 . . 104.70(13) ?
N1 C1 C2 . . 111.39(17) ?
N3 C1 C2 . . 114.27(16) ?
N1 C1 H1 . . 105.5(13) ?
N3 C1 H1 . . 109.3(12) ?
C2 C1 H1 . . 111.2(12) ?
C1 C2 H2A . . 109.5 ?
C1 C2 H2B . . 109.5 ?
H2A C2 H2B . . 109.5 ?
C1 C2 H2C . . 109.5 ?
H2A C2 H2C . . 109.5 ?
H2B C2 H2C . . 109.5 ?
K2 O1W K1 . . 88.05(6) ?
K2 O1W H1A . . 122(2) ?
K1 O1W H1A . . 69(2) ?
K2 O1W H1B . . 134(2) ?
K1 O1W H1B . . 113(2) ?
H1A O1W H1B . . 103(3) ?

loop_
_geom_bond_atom_site_label_1
_geom_bond_atom_site_label_2
_geom_bond_site_symmetry_2
_geom_bond_distance
_geom_bond_publ_flag
K1 O2 3_655 2.6436(13) y
K1 O3 4_656 2.6748(13) y
K1 O1 . 2.7933(18) y
K1 O4 4_656 2.8420(16) y
K1 N2 2_656 2.889(2) y
K1 O4 6_666 2.9374(15) y
K1 O1W . 2.9506(18) y
K1 O2 . 2.969(3) y
K1 O2 2_656 3.173(3) y
K1 K2 6_666 3.7814(7) y
K1 K1 2_545 3.8632(19) y
K1 K1 3_655 3.8632(19) ?
K1 H1A . 2.76(3) ?
K2 O1W . 2.722(3) y
K2 O3 4_656 2.7248(14) y
K2 O2 5_666 2.7944(16) y
K2 O1 . 2.8507(18) y
K2 O4 . 3.006(2) y
K2 N4 . 3.117(2) y
K2 N2 5_666 3.168(2) y
K2 N3 . 3.188(3) y
K2 O3 . 3.236(3) y
K2 N2 4_656 3.2555(16) ?
K2 O2 4_656 3.2676(15) ?
K2 O1 5_666 3.3410(18) ?
O1 N1 . 1.292(2) y
O1 K2 6_666 3.3409(18) ?
N1 N2 . 1.2841(19) y
N1 C1 . 1.465(2) y
N1 K2 6_666 3.3577(17) ?
N2 O2 . 1.290(2) y
N2 K1 3_544 2.889(2) ?
N2 K2 6_666 3.168(2) ?
N2 K2 4_656 3.2554(16) ?
O2 K1 2_545 2.6436(13) ?
O2 K2 6_666 2.7943(16) ?
O2 K1 3_544 3.173(3) ?
O2 K2 4_656 3.2675(15) ?
O3 N3 . 1.3038(19) y
O3 K1 4_656 2.6748(13) ?
O3 K2 4_656 2.7248(14) ?
N3 N4 . 1.283(2) y
N3 C1 . 1.475(2) y
N4 O4 . 1.291(2) y
O4 K1 4_656 2.8420(16) ?
O4 K1 5_666 2.9373(15) ?
C1 C2 . 1.510(3) ?
C1 H1 . 1.02(2) ?
C2 H2A . 0.9600 ?
C2 H2B . 0.9600 ?
C2 H2C . 0.9600 ?
O1W H1A . 0.85(3) ?
O1W H1B . 0.81(4) ?

loop_
_geom_hbond_atom_site_label_D
_geom_hbond_atom_site_label_H
_geom_hbond_atom_site_label_A
_geom_hbond_site_symmetry_A
_geom_hbond_distance_DH
_geom_hbond_distance_HA
_geom_hbond_distance_DA
_geom_hbond_angle_DHA
O1W H1A O4 6_666 0.85(3) 1.95(3) 2.773(2) 163(3)
O1W H1B O3 1_666 0.81(4) 2.10(4) 2.908(4) 175(3)

loop_
_geom_torsion_atom_site_label_1
_geom_torsion_atom_site_label_2
_geom_torsion_atom_site_label_3
_geom_torsion_atom_site_label_4
_geom_torsion
_geom_torsion_publ_flag
O1 N1 N2 O2 -1.5(2) y
O2 N2 N1 C1 -178.69(14) y
N2 N1 C1 C2 -119.95(19) y
N2 N1 C1 N3 116.04(16) y
N1 C1 N3 O3 -54.37(19) y
C1 N3 N4 O4 -176.22(14) y
O1 N1 C1 C2 62.7(2) y
O1 N1 C1 N3 -61.3(2) y
O3 N3 C1 N1 -54.37(19) y
O3 N3 C1 C2 -176.51(18) y
O3 N3 N4 O4 -0.6(2) y
